data_4069351
loop_
_publ_author_name
'Jim\'enez-Tenorio, Manuel'
'Puerta, M. Carmen'
'Valerga, Pedro'

_publ_section_title
;
 Reactivity of the Ruthenium Hydride Complex
 [Ru{\k3-H,S,S-HB(mt)3}H(PPh3)2] (HB(mt)3= hydrotris(methimazolyl)borate):
 Catalytic Dimerization of 1-Alkynes and Proton Transfer Reactions
;
_journal_issue 9
_journal_name_full Organometallics
_journal_page_first 2787
_journal_paper_doi 10.1021/om900157b
_journal_volume 28
_journal_year 2009
_chemical_formula_moiety 'C48 H47 B N6 P2 Ru S3, C7 H8'
_chemical_formula_sum 'C55 H55 B N6 P2 Ru S3'
_chemical_formula_weight 1070.05
_chemical_name_common
;
hydride-bis(triphenylphosphine)-(trismethimazolylhydroborate-\k^3^ H, S, S')-
ruthenium(II) toluene solvate
;
_space_group_IT_number 2
_symmetry_cell_setting triclinic
_symmetry_Int_Tables_number 2
_symmetry_space_group_name_Hall '-P 1'
_symmetry_space_group_name_H-M 'P -1'
_atom_sites_solution_hydrogens geom
_atom_sites_solution_primary direct
_atom_sites_solution_secondary difmap
_audit_creation_method SHELXL-97
_cell_angle_alpha 87.68(3)
_cell_angle_beta 82.99(3)
_cell_angle_gamma 82.60(3)
_cell_formula_units_Z 2
_cell_length_a 11.549(2)
_cell_length_b 12.335(3)
_cell_length_c 17.962(4)
_cell_measurement_reflns_used 6741
_cell_measurement_temperature 100(2)
_cell_measurement_theta_max 24.998
_cell_measurement_theta_min 2.285
_cell_volume 2517.7(10)
_computing_cell_refinement 'SAINT (Bruker, 2001)'
_computing_data_collection 'SMART (Bruker, 2001)'
_computing_data_reduction 'SAINT (Bruker, 2001)'
_computing_molecular_graphics 'ORTEP-3 vers. 1.08 (Faruggia, 2005)'
_computing_publication_material 'SHELXTL (Sheldrick, 2001)'
_computing_structure_refinement 'SHELXTL (Sheldrick, 2001)'
_computing_structure_solution 'SHELXTL (Sheldrick, 2001)'
_diffrn_ambient_temperature 100(2)
_diffrn_measured_fraction_theta_full 0.981
_diffrn_measured_fraction_theta_max 0.981
_diffrn_measurement_device_type 'Bruker SMART APEX CCD area detector'
_diffrn_measurement_method '1700 omega scan frames, 0.3 deg, 10 sec'
_diffrn_radiation_monochromator graphite
_diffrn_radiation_probe x-ray
_diffrn_radiation_type MoK\a
_diffrn_radiation_wavelength 0.71073
_diffrn_reflns_av_R_equivalents 0.0282
_diffrn_reflns_av_sigmaI/netI 0.0446
_diffrn_reflns_limit_h_max 13
_diffrn_reflns_limit_h_min -12
_diffrn_reflns_limit_k_max 14
_diffrn_reflns_limit_k_min -14
_diffrn_reflns_limit_l_max 21
_diffrn_reflns_limit_l_min -21
_diffrn_reflns_number 16622
_diffrn_reflns_theta_full 25.00
_diffrn_reflns_theta_max 25.00
_diffrn_reflns_theta_min 1.67
_diffrn_source 'fine-focus sealed tube'
_diffrn_source_type 'Bruker SMART APEX'
_diffrn_standards_decay_% 0.0026
_diffrn_standards_number 0
_exptl_absorpt_coefficient_mu 0.544
_exptl_absorpt_correction_T_max 0.919
_exptl_absorpt_correction_T_min 0.840
_exptl_absorpt_correction_type multi-scan
_exptl_absorpt_process_details '(SADABS; Sheldrick, 2004)'
_exptl_crystal_colour green
_exptl_crystal_density_diffrn 1.411
_exptl_crystal_density_method 'not measured'
_exptl_crystal_description block
_exptl_crystal_F_000 1108
_exptl_crystal_size_max 0.41
_exptl_crystal_size_mid 0.27
_exptl_crystal_size_min 0.16
_refine_diff_density_max 2.447
_refine_diff_density_min -2.184
_refine_diff_density_rms 0.203
_refine_ls_extinction_method none
_refine_ls_goodness_of_fit_ref 1.064
_refine_ls_hydrogen_treatment mixed
_refine_ls_matrix_type full
_refine_ls_number_parameters 623
_refine_ls_number_reflns 8719
_refine_ls_number_restraints 0
_refine_ls_restrained_S_all 1.064
_refine_ls_R_factor_all 0.0781
_refine_ls_R_factor_gt 0.0668
_refine_ls_shift/su_max 0.001
_refine_ls_shift/su_mean 0.000
_refine_ls_structure_factor_coef Fsqd
_refine_ls_weighting_details 'calc w=1/[\s^2^(Fo^2^)+(0.1769P)^2^+9.8117P] where P=(Fo^2^+2Fc^2^)/3'
_refine_ls_weighting_scheme calc
_refine_ls_wR_factor_gt 0.1384
_refine_ls_wR_factor_ref 0.1925
_reflns_number_gt 7675
_reflns_number_total 8719
_reflns_threshold_expression >2sigma(I)
_cod_data_source_file om900157b_si_001.cif
_cod_data_source_block pv0807
_cod_database_code 4069351

loop_
_symmetry_equiv_pos_as_xyz
'x, y, z'
'-x, -y, -z'

loop_
_atom_site_label
_atom_site_type_symbol
_atom_site_fract_x
_atom_site_fract_y
_atom_site_fract_z
_atom_site_U_iso_or_equiv
_atom_site_adp_type
_atom_site_occupancy
_atom_site_symmetry_multiplicity
_atom_site_calc_flag
_atom_site_refinement_flags
Ru1 Ru 0.83998(4) 0.74622(3) 0.72006(2) 0.0178(2) Uani 1 1 d .
H1 H 0.964(6) 0.742(5) 0.740(4) 0.023 Uiso 1 1 d .
H1B H 0.714(6) 0.709(5) 0.672(4) 0.023 Uiso 1 1 d .
S1 S 0.92509(14) 0.80195(12) 0.59445(8) 0.0216(4) Uani 1 1 d .
S2 S 0.92814(15) 0.56266(12) 0.69522(8) 0.0253(4) Uani 1 1 d .
S3 S 0.43641(15) 0.85027(13) 0.63605(9) 0.0275(4) Uani 1 1 d .
P1 P 0.77620(14) 0.69304(12) 0.83894(8) 0.0186(4) Uani 1 1 d .
P2 P 0.81132(14) 0.93228(11) 0.74258(8) 0.0175(3) Uani 1 1 d .
N1 N 0.7777(5) 0.5774(4) 0.5871(3) 0.0209(11) Uani 1 1 d .
N2 N 0.9184(5) 0.4395(4) 0.5752(3) 0.0250(12) Uani 1 1 d .
N3 N 0.8052(5) 0.8804(4) 0.4774(3) 0.0233(11) Uani 1 1 d .
N4 N 0.7119(4) 0.7682(4) 0.5511(3) 0.0211(11) Uani 1 1 d .
N5 N 0.5672(5) 0.6464(4) 0.6214(3) 0.0239(11) Uani 1 1 d .
N6 N 0.3758(5) 0.6458(5) 0.6512(3) 0.0309(13) Uani 1 1 d .
C1 C 0.8712(6) 0.5267(5) 0.6192(3) 0.0236(13) Uani 1 1 d .
C2 C 0.8554(7) 0.4382(5) 0.5147(4) 0.0297(15) Uani 1 1 d .
H2 H 0.8708 0.3875 0.4752 0.036 Uiso 1 1 calc R
C3 C 0.7691(7) 0.5213(5) 0.5220(4) 0.0286(15) Uani 1 1 d .
H3 H 0.7114 0.5395 0.4886 0.034 Uiso 1 1 calc R
C4 C 1.0137(7) 0.3599(5) 0.5948(4) 0.0334(16) Uani 1 1 d .
H4A H 1.0772 0.3976 0.6087 0.050 Uiso 1 1 calc R
H4B H 1.0432 0.3138 0.5517 0.050 Uiso 1 1 calc R
H4C H 0.9852 0.3141 0.6373 0.050 Uiso 1 1 calc R
C5 C 0.8098(5) 0.8179(5) 0.5408(3) 0.0206(12) Uani 1 1 d .
C6 C 0.6457(6) 0.7990(5) 0.4929(3) 0.0254(14) Uani 1 1 d .
H6 H 0.5731 0.7745 0.4860 0.030 Uiso 1 1 calc R
C7 C 0.7020(6) 0.8692(5) 0.4480(3) 0.0252(13) Uani 1 1 d .
H7 H 0.6761 0.9048 0.4041 0.030 Uiso 1 1 calc R
C8 C 0.8895(6) 0.9558(6) 0.4496(4) 0.0358(17) Uani 1 1 d .
H8A H 0.8755 1.0211 0.4803 0.054 Uiso 1 1 calc R
H8B H 0.8799 0.9770 0.3973 0.054 Uiso 1 1 calc R
H8C H 0.9696 0.9198 0.4525 0.054 Uiso 1 1 calc R
C9 C 0.4639(6) 0.7128(5) 0.6355(4) 0.0255(13) Uani 1 1 d .
C10 C 0.4264(6) 0.5382(6) 0.6496(4) 0.0353(16) Uani 1 1 d .
H10 H 0.3862 0.4756 0.6591 0.042 Uiso 1 1 calc R
C11 C 0.5423(7) 0.5382(5) 0.6321(4) 0.0354(16) Uani 1 1 d .
H11 H 0.5987 0.4749 0.6277 0.042 Uiso 1 1 calc R
C12 C 0.2522(7) 0.6832(6) 0.6699(5) 0.0405(18) Uani 1 1 d .
H12A H 0.2390 0.7125 0.7206 0.061 Uiso 1 1 calc R
H12B H 0.2065 0.6219 0.6680 0.061 Uiso 1 1 calc R
H12C H 0.2272 0.7407 0.6339 0.061 Uiso 1 1 calc R
C13 C 0.8406(6) 0.7561(5) 0.9146(3) 0.0213(13) Uani 1 1 d .
C14 C 0.7781(6) 0.7819(5) 0.9834(3) 0.0240(13) Uani 1 1 d .
H14 H 0.7006 0.7630 0.9946 0.029 Uiso 1 1 calc R
C15 C 0.8266(6) 0.8351(5) 1.0369(4) 0.0281(14) Uani 1 1 d .
H15 H 0.7828 0.8513 1.0843 0.034 Uiso 1 1 calc R
C16 C 0.9390(6) 0.8640(5) 1.0205(4) 0.0272(14) Uani 1 1 d .
H16 H 0.9714 0.9027 1.0560 0.033 Uiso 1 1 calc R
C17 C 1.0041(6) 0.8368(5) 0.9527(4) 0.0256(14) Uani 1 1 d .
H17 H 1.0818 0.8555 0.9418 0.031 Uiso 1 1 calc R
C18 C 0.9553(5) 0.7815(5) 0.9001(3) 0.0216(13) Uani 1 1 d .
H18 H 1.0009 0.7610 0.8540 0.026 Uiso 1 1 calc R
C19 C 0.6175(6) 0.7069(4) 0.8702(3) 0.0219(13) Uani 1 1 d .
C20 C 0.5698(6) 0.6533(5) 0.9344(3) 0.0237(13) Uani 1 1 d .
H20 H 0.6206 0.6096 0.9646 0.028 Uiso 1 1 calc R
C21 C 0.4470(6) 0.6633(6) 0.9550(4) 0.0299(14) Uani 1 1 d .
H21 H 0.4150 0.6275 0.9991 0.036 Uiso 1 1 calc R
C22 C 0.3749(6) 0.7256(5) 0.9103(4) 0.0302(15) Uani 1 1 d .
H22 H 0.2923 0.7338 0.9242 0.036 Uiso 1 1 calc R
C23 C 0.4198(6) 0.7762(5) 0.8459(4) 0.0323(16) Uani 1 1 d .
H23 H 0.3682 0.8174 0.8149 0.039 Uiso 1 1 calc R
C24 C 0.5398(6) 0.7678(5) 0.8256(4) 0.0256(14) Uani 1 1 d .
H24 H 0.5701 0.8036 0.7810 0.031 Uiso 1 1 calc R
C25 C 0.8060(6) 0.5465(5) 0.8641(3) 0.0223(13) Uani 1 1 d .
C26 C 0.7397(5) 0.4738(5) 0.8369(4) 0.0236(13) Uani 1 1 d .
H26 H 0.6829 0.5002 0.8042 0.028 Uiso 1 1 calc R
C27 C 0.7551(6) 0.3636(5) 0.8566(4) 0.0281(14) Uani 1 1 d .
H27 H 0.7091 0.3151 0.8374 0.034 Uiso 1 1 calc R
C28 C 0.8370(7) 0.3240(5) 0.9043(4) 0.0312(15) Uani 1 1 d .
H28 H 0.8458 0.2490 0.9193 0.037 Uiso 1 1 calc R
C29 C 0.9064(6) 0.3952(5) 0.9299(4) 0.0306(15) Uani 1 1 d .
H29 H 0.9648 0.3683 0.9613 0.037 Uiso 1 1 calc R
C30 C 0.8909(6) 0.5053(5) 0.9099(4) 0.0253(14) Uani 1 1 d .
H30 H 0.9389 0.5533 0.9277 0.030 Uiso 1 1 calc R
C31 C 0.7097(6) 0.9947(4) 0.8217(3) 0.0211(12) Uani 1 1 d .
C32 C 0.7482(6) 1.0119(5) 0.8907(3) 0.0248(13) Uani 1 1 d .
H32 H 0.8281 0.9903 0.8978 0.030 Uiso 1 1 calc R
C33 C 0.6705(6) 1.0605(5) 0.9492(4) 0.0287(14) Uani 1 1 d .
H33 H 0.6985 1.0729 0.9953 0.034 Uiso 1 1 calc R
C34 C 0.5537(7) 1.0904(5) 0.9407(4) 0.0356(17) Uani 1 1 d .
H34 H 0.5008 1.1236 0.9804 0.043 Uiso 1 1 calc R
C35 C 0.5153(7) 1.0710(6) 0.8728(4) 0.0395(17) Uani 1 1 d .
H35 H 0.4345 1.0900 0.8667 0.047 Uiso 1 1 calc R
C36 C 0.5911(6) 1.0249(5) 0.8139(4) 0.0289(14) Uani 1 1 d .
H36 H 0.5624 1.0136 0.7678 0.035 Uiso 1 1 calc R
C37 C 0.9484(5) 0.9895(5) 0.7561(3) 0.0199(12) Uani 1 1 d .
C38 C 0.9461(6) 1.0957(5) 0.7825(3) 0.0255(13) Uani 1 1 d .
H38 H 0.8723 1.1378 0.7962 0.031 Uiso 1 1 calc R
C39 C 1.0477(6) 1.1404(5) 0.7892(4) 0.0305(15) Uani 1 1 d .
H39 H 1.0436 1.2127 0.8067 0.037 Uiso 1 1 calc R
C40 C 1.1562(6) 1.0790(6) 0.7703(4) 0.0311(15) Uani 1 1 d .
H40 H 1.2266 1.1087 0.7753 0.037 Uiso 1 1 calc R
C41 C 1.1614(6) 0.9740(6) 0.7439(4) 0.0300(15) Uani 1 1 d .
H41 H 1.2353 0.9318 0.7308 0.036 Uiso 1 1 calc R
C42 C 1.0582(6) 0.9310(5) 0.7368(3) 0.0274(15) Uani 1 1 d .
H42 H 1.0628 0.8594 0.7182 0.033 Uiso 1 1 calc R
C43 C 0.7590(6) 1.0255(5) 0.6670(3) 0.0248(14) Uani 1 1 d .
C44 C 0.6676(6) 0.9987(5) 0.6316(3) 0.0242(13) Uani 1 1 d .
H44 H 0.6363 0.9323 0.6456 0.029 Uiso 1 1 calc R
C45 C 0.6199(6) 1.0657(5) 0.5760(4) 0.0286(14) Uani 1 1 d .
H45 H 0.5552 1.0465 0.5537 0.034 Uiso 1 1 calc R
C46 C 0.6675(6) 1.1608(6) 0.5537(4) 0.0350(16) Uani 1 1 d .
H46 H 0.6365 1.2066 0.5152 0.042 Uiso 1 1 calc R
C47 C 0.7600(7) 1.1888(6) 0.5873(4) 0.0403(18) Uani 1 1 d .
H47 H 0.7914 1.2550 0.5726 0.048 Uiso 1 1 calc R
C48 C 0.8082(6) 1.1212(6) 0.6427(4) 0.0296(15) Uani 1 1 d .
H48 H 0.8741 1.1397 0.6641 0.036 Uiso 1 1 calc R
B1 B 0.6919(6) 0.6794(5) 0.6131(4) 0.0210(14) Uani 1 1 d .
C55 C 0.2236(10) 0.4838(8) 0.8816(6) 0.067(3) Uani 1 1 d .
H55A H 0.1812 0.4406 0.9202 0.101 Uiso 1 1 calc R
H55B H 0.1676 0.5391 0.8599 0.101 Uiso 1 1 calc R
H55C H 0.2810 0.5201 0.9041 0.101 Uiso 1 1 calc R
C49 C 0.2858(8) 0.4105(7) 0.8216(5) 0.046(2) Uani 1 1 d .
C50 C 0.2258(7) 0.3759(6) 0.7648(4) 0.0378(17) Uani 1 1 d .
H50 H 0.1448 0.4017 0.7643 0.045 Uiso 1 1 calc R
C51 C 0.2805(8) 0.3065(6) 0.7104(5) 0.0430(19) Uani 1 1 d .
H51 H 0.2371 0.2838 0.6734 0.052 Uiso 1 1 calc R
C52 C 0.4010(8) 0.2684(6) 0.7090(5) 0.0446(19) Uani 1 1 d .
H52 H 0.4397 0.2204 0.6711 0.054 Uiso 1 1 calc R
C53 C 0.4618(8) 0.3018(7) 0.7634(5) 0.051(2) Uani 1 1 d .
H53 H 0.5435 0.2781 0.7627 0.061 Uiso 1 1 calc R
C54 C 0.4035(7) 0.3706(7) 0.8195(5) 0.0438(19) Uani 1 1 d .
H54 H 0.4463 0.3907 0.8577 0.053 Uiso 1 1 calc R

loop_
_atom_site_aniso_label
_atom_site_aniso_U_11
_atom_site_aniso_U_22
_atom_site_aniso_U_33
_atom_site_aniso_U_23
_atom_site_aniso_U_13
_atom_site_aniso_U_12
Ru1 0.0252(3) 0.0148(3) 0.0139(3) -0.00184(19) -0.0053(2) -0.0006(2)
S1 0.0248(8) 0.0244(8) 0.0161(7) -0.0020(6) -0.0049(6) -0.0028(6)
S2 0.0367(9) 0.0190(7) 0.0191(8) -0.0046(6) -0.0075(7) 0.0064(6)
S3 0.0298(9) 0.0234(8) 0.0299(9) -0.0015(6) -0.0063(7) -0.0027(6)
P1 0.0293(9) 0.0130(7) 0.0141(7) -0.0017(5) -0.0064(6) -0.0007(6)
P2 0.0230(8) 0.0145(7) 0.0151(7) -0.0012(5) -0.0051(6) -0.0002(6)
N1 0.027(3) 0.020(2) 0.016(2) -0.0040(19) -0.005(2) -0.002(2)
N2 0.037(3) 0.017(2) 0.021(3) -0.002(2) -0.002(2) -0.002(2)
N3 0.033(3) 0.025(3) 0.015(2) 0.002(2) -0.007(2) -0.010(2)
N4 0.023(3) 0.020(2) 0.022(3) -0.001(2) -0.007(2) -0.002(2)
N5 0.024(3) 0.022(3) 0.026(3) 0.001(2) -0.004(2) -0.004(2)
N6 0.022(3) 0.031(3) 0.039(3) 0.001(2) 0.001(2) -0.006(2)
C1 0.036(4) 0.014(3) 0.021(3) -0.003(2) -0.003(3) -0.003(2)
C2 0.050(4) 0.019(3) 0.021(3) -0.004(2) -0.003(3) -0.006(3)
C3 0.048(4) 0.017(3) 0.024(3) -0.002(2) -0.013(3) -0.011(3)
C4 0.046(4) 0.020(3) 0.030(4) -0.006(3) -0.002(3) 0.009(3)
C5 0.028(3) 0.018(3) 0.016(3) -0.003(2) -0.005(2) -0.001(2)
C6 0.035(4) 0.021(3) 0.021(3) -0.005(2) -0.011(3) 0.000(3)
C7 0.031(3) 0.026(3) 0.020(3) 0.001(2) -0.010(3) -0.002(3)
C8 0.029(4) 0.054(4) 0.030(4) 0.012(3) -0.011(3) -0.024(3)
C9 0.028(3) 0.026(3) 0.022(3) 0.002(2) -0.005(3) -0.002(3)
C10 0.022(3) 0.031(4) 0.053(5) 0.006(3) -0.001(3) -0.009(3)
C11 0.045(4) 0.018(3) 0.043(4) 0.003(3) -0.004(3) -0.007(3)
C12 0.035(4) 0.040(4) 0.049(5) 0.001(3) -0.007(3) -0.013(3)
C13 0.034(3) 0.014(3) 0.017(3) -0.001(2) -0.006(2) -0.002(2)
C14 0.026(3) 0.024(3) 0.022(3) -0.001(2) -0.006(3) -0.002(2)
C15 0.035(4) 0.029(3) 0.020(3) -0.005(3) -0.006(3) 0.003(3)
C16 0.043(4) 0.019(3) 0.022(3) -0.005(2) -0.015(3) -0.001(3)
C17 0.033(4) 0.019(3) 0.027(3) 0.004(2) -0.015(3) -0.003(3)
C18 0.027(3) 0.018(3) 0.021(3) 0.000(2) -0.009(3) -0.001(2)
C19 0.034(4) 0.012(3) 0.021(3) -0.005(2) -0.006(3) -0.005(2)
C20 0.029(3) 0.021(3) 0.021(3) -0.005(2) -0.002(3) -0.002(2)
C21 0.031(4) 0.033(4) 0.024(3) -0.006(3) 0.005(3) -0.006(3)
C22 0.020(3) 0.031(3) 0.039(4) -0.011(3) 0.002(3) -0.001(3)
C23 0.040(4) 0.025(3) 0.034(4) -0.001(3) -0.017(3) 0.000(3)
C24 0.034(4) 0.017(3) 0.027(3) 0.000(2) -0.009(3) 0.001(3)
C25 0.032(3) 0.019(3) 0.017(3) 0.001(2) -0.011(3) 0.001(2)
C26 0.018(3) 0.024(3) 0.029(3) -0.003(3) -0.005(3) 0.000(2)
C27 0.029(4) 0.018(3) 0.039(4) -0.009(3) -0.007(3) -0.005(3)
C28 0.048(4) 0.015(3) 0.030(4) 0.002(3) -0.007(3) -0.003(3)
C29 0.042(4) 0.024(3) 0.028(3) -0.001(3) -0.021(3) 0.003(3)
C30 0.036(4) 0.016(3) 0.027(3) -0.002(2) -0.015(3) -0.002(3)
C31 0.028(3) 0.012(3) 0.023(3) 0.000(2) -0.004(3) 0.000(2)
C32 0.037(4) 0.016(3) 0.021(3) 0.002(2) -0.003(3) -0.003(3)
C33 0.043(4) 0.021(3) 0.019(3) -0.004(2) 0.001(3) 0.001(3)
C34 0.046(4) 0.024(3) 0.030(4) -0.001(3) 0.012(3) 0.006(3)
C35 0.044(4) 0.030(4) 0.041(4) 0.002(3) -0.001(3) 0.003(3)
C36 0.029(4) 0.031(3) 0.026(3) -0.002(3) 0.000(3) -0.001(3)
C37 0.020(3) 0.023(3) 0.017(3) 0.005(2) -0.003(2) -0.006(2)
C38 0.035(4) 0.023(3) 0.018(3) -0.002(2) -0.006(3) -0.002(3)
C39 0.042(4) 0.026(3) 0.027(3) -0.004(3) -0.010(3) -0.011(3)
C40 0.035(4) 0.038(4) 0.024(3) 0.000(3) -0.009(3) -0.016(3)
C41 0.032(4) 0.035(4) 0.023(3) 0.005(3) -0.006(3) -0.004(3)
C42 0.051(4) 0.018(3) 0.014(3) 0.003(2) -0.012(3) -0.003(3)
C43 0.041(4) 0.018(3) 0.017(3) 0.000(2) -0.011(3) -0.003(3)
C44 0.031(4) 0.019(3) 0.023(3) -0.005(2) -0.005(3) 0.002(2)
C45 0.035(4) 0.029(3) 0.023(3) -0.004(3) -0.013(3) 0.002(3)
C46 0.034(4) 0.042(4) 0.030(4) 0.015(3) -0.013(3) -0.004(3)
C47 0.045(5) 0.037(4) 0.043(4) 0.020(3) -0.015(4) -0.018(3)
C48 0.017(3) 0.038(4) 0.036(4) 0.008(3) -0.011(3) -0.011(3)
B1 0.023(4) 0.021(3) 0.018(3) 0.000(3) -0.006(3) 0.000(3)
C55 0.083(8) 0.061(6) 0.060(6) -0.018(5) 0.008(5) -0.028(5)
C49 0.060(6) 0.039(4) 0.042(4) -0.003(3) 0.003(4) -0.022(4)
C50 0.033(4) 0.034(4) 0.050(5) 0.004(3) -0.008(3) -0.017(3)
C51 0.058(5) 0.029(4) 0.046(5) 0.001(3) -0.014(4) -0.017(4)
C52 0.049(5) 0.037(4) 0.049(5) 0.001(4) -0.011(4) -0.006(4)
C53 0.049(5) 0.048(5) 0.057(5) 0.012(4) -0.012(4) -0.002(4)
C54 0.030(4) 0.063(5) 0.043(4) -0.001(4) -0.017(3) -0.010(4)

loop_
_atom_type_symbol
_atom_type_description
_atom_type_scat_dispersion_real
_atom_type_scat_dispersion_imag
_atom_type_scat_source
C C 0.0033 0.0016 'International Tables Vol C Tables 4.2.6.8 and 6.1.1.4'
H H 0.0000 0.0000 'International Tables Vol C Tables 4.2.6.8 and 6.1.1.4'
B B 0.0013 0.0007 'International Tables Vol C Tables 4.2.6.8 and 6.1.1.4'
N N 0.0061 0.0033 'International Tables Vol C Tables 4.2.6.8 and 6.1.1.4'
P P 0.1023 0.0942 'International Tables Vol C Tables 4.2.6.8 and 6.1.1.4'
S S 0.1246 0.1234 'International Tables Vol C Tables 4.2.6.8 and 6.1.1.4'
Ru Ru -1.2594 0.8363 'International Tables Vol C Tables 4.2.6.8 and 6.1.1.4'

loop_
_geom_angle_atom_site_label_1
_geom_angle_atom_site_label_2
_geom_angle_atom_site_label_3
_geom_angle
P1 Ru1 P2 95.69(6)
P1 Ru1 S2 89.65(6)
P2 Ru1 S2 163.32(6)
P1 Ru1 S1 175.38(6)
P2 Ru1 S1 84.54(6)
S2 Ru1 S1 88.88(6)
P1 Ru1 H1 91(3)
P2 Ru1 H1 89(2)
S2 Ru1 H1 75(2)
S1 Ru1 H1 85(3)
P1 Ru1 H1B 98(2)
P2 Ru1 H1B 109(2)
S2 Ru1 H1B 85(2)
S1 Ru1 H1B 86(2)
H1 Ru1 H1B 159(3)
C5 S1 Ru1 105.3(2)
C1 S2 Ru1 105.5(2)
C19 P1 C25 96.2(3)
C19 P1 C13 104.5(3)
C25 P1 C13 101.1(3)
C19 P1 Ru1 119.4(2)
C25 P1 Ru1 117.3(2)
C13 P1 Ru1 115.3(2)
C43 P2 C31 97.6(3)
C43 P2 C37 100.1(3)
C31 P2 C37 100.5(3)
C43 P2 Ru1 117.5(2)
C31 P2 Ru1 123.58(19)
C37 P2 Ru1 113.7(2)
C1 N1 C3 107.8(5)
C1 N1 B1 129.2(5)
C3 N1 B1 123.0(5)
C1 N2 C2 109.2(5)
C1 N2 C4 123.4(5)
C2 N2 C4 127.3(5)
C5 N3 C7 108.6(5)
C5 N3 C8 125.0(5)
C7 N3 C8 126.1(5)
C5 N4 C6 108.7(5)
C5 N4 B1 122.7(5)
C6 N4 B1 128.0(5)
C9 N5 C11 107.4(5)
C9 N5 B1 127.4(5)
C11 N5 B1 123.9(5)
C10 N6 C9 108.8(5)
C10 N6 C12 125.8(6)
C9 N6 C12 125.3(6)
N1 C1 N2 107.0(5)
N1 C1 S2 128.7(5)
N2 C1 S2 124.2(5)
C3 C2 N2 107.3(5)
C3 C2 H2 126.4
N2 C2 H2 126.4
C2 C3 N1 108.7(6)
C2 C3 H3 125.6
N1 C3 H3 125.6
N2 C4 H4A 109.5
N2 C4 H4B 109.5
H4A C4 H4B 109.5
N2 C4 H4C 109.5
H4A C4 H4C 109.5
H4B C4 H4C 109.5
N4 C5 N3 107.4(5)
N4 C5 S1 127.5(4)
N3 C5 S1 125.1(5)
C7 C6 N4 107.8(6)
C7 C6 H6 126.1
N4 C6 H6 126.1
C6 C7 N3 107.4(5)
C6 C7 H7 126.3
N3 C7 H7 126.3
N3 C8 H8A 109.5
N3 C8 H8B 109.5
H8A C8 H8B 109.5
N3 C8 H8C 109.5
H8A C8 H8C 109.5
H8B C8 H8C 109.5
N5 C9 N6 107.1(5)
N5 C9 S3 130.3(5)
N6 C9 S3 122.6(5)
C11 C10 N6 107.4(6)
C11 C10 H10 126.3
N6 C10 H10 126.3
C10 C11 N5 109.2(6)
C10 C11 H11 125.4
N5 C11 H11 125.4
N6 C12 H12A 109.5
N6 C12 H12B 109.5
H12A C12 H12B 109.5
N6 C12 H12C 109.5
H12A C12 H12C 109.5
H12B C12 H12C 109.5
C14 C13 C18 118.5(6)
C14 C13 P1 122.9(5)
C18 C13 P1 118.6(5)
C13 C14 C15 121.3(6)
C13 C14 H14 119.4
C15 C14 H14 119.4
C16 C15 C14 119.6(6)
C16 C15 H15 120.2
C14 C15 H15 120.2
C17 C16 C15 120.1(6)
C17 C16 H16 119.9
C15 C16 H16 119.9
C16 C17 C18 119.7(6)
C16 C17 H17 120.1
C18 C17 H17 120.1
C13 C18 C17 120.7(6)
C13 C18 H18 119.6
C17 C18 H18 119.6
C20 C19 C24 118.1(6)
C20 C19 P1 122.7(5)
C24 C19 P1 119.1(5)
C19 C20 C21 120.8(6)
C19 C20 H20 119.6
C21 C20 H20 119.6
C22 C21 C20 118.9(6)
C22 C21 H21 120.6
C20 C21 H21 120.6
C23 C22 C21 121.2(6)
C23 C22 H22 119.4
C21 C22 H22 119.4
C22 C23 C24 120.4(6)
C22 C23 H23 119.8
C24 C23 H23 119.8
C23 C24 C19 120.7(6)
C23 C24 H24 119.7
C19 C24 H24 119.7
C30 C25 C26 118.4(5)
C30 C25 P1 123.0(5)
C26 C25 P1 118.6(4)
C27 C26 C25 121.0(6)
C27 C26 H26 119.5
C25 C26 H26 119.5
C28 C27 C26 120.2(6)
C28 C27 H27 119.9
C26 C27 H27 119.9
C27 C28 C29 119.2(6)
C27 C28 H28 120.4
C29 C28 H28 120.4
C30 C29 C28 120.3(6)
C30 C29 H29 119.8
C28 C29 H29 119.8
C29 C30 C25 120.8(6)
C29 C30 H30 119.6
C25 C30 H30 119.6
C36 C31 C32 118.0(6)
C36 C31 P2 120.3(5)
C32 C31 P2 121.7(5)
C33 C32 C31 120.8(6)
C33 C32 H32 119.6
C31 C32 H32 119.6
C34 C33 C32 120.7(6)
C34 C33 H33 119.7
C32 C33 H33 119.7
C33 C34 C35 118.4(6)
C33 C34 H34 120.8
C35 C34 H34 120.8
C36 C35 C34 121.8(7)
C36 C35 H35 119.1
C34 C35 H35 119.1
C35 C36 C31 120.3(7)
C35 C36 H36 119.8
C31 C36 H36 119.8
C42 C37 C38 116.9(6)
C42 C37 P2 121.1(5)
C38 C37 P2 121.8(5)
C39 C38 C37 122.0(6)
C39 C38 H38 119.0
C37 C38 H38 119.0
C38 C39 C40 119.5(6)
C38 C39 H39 120.3
C40 C39 H39 120.3
C41 C40 C39 119.9(6)
C41 C40 H40 120.1
C39 C40 H40 120.1
C42 C41 C40 119.8(7)
C42 C41 H41 120.1
C40 C41 H41 120.1
C41 C42 C37 121.9(6)
C41 C42 H42 119.0
C37 C42 H42 119.0
C44 C43 C48 118.0(6)
C44 C43 P2 118.1(5)
C48 C43 P2 123.9(5)
C43 C44 C45 122.1(6)
C43 C44 H44 119.0
C45 C44 H44 119.0
C46 C45 C44 119.4(6)
C46 C45 H45 120.3
C44 C45 H45 120.3
C47 C46 C45 119.8(6)
C47 C46 H46 120.1
C45 C46 H46 120.1
C46 C47 C48 120.7(6)
C46 C47 H47 119.6
C48 C47 H47 119.6
C47 C48 C43 119.9(6)
C47 C48 H48 120.0
C43 C48 H48 120.0
N5 B1 N4 113.2(5)
N5 B1 N1 107.2(5)
N4 B1 N1 105.5(5)
N5 B1 H1B 110(3)
N4 B1 H1B 110(3)
N1 B1 H1B 110(3)
C49 C55 H55A 109.5
C49 C55 H55B 109.5
H55A C55 H55B 109.5
C49 C55 H55C 109.5
H55A C55 H55C 109.5
H55B C55 H55C 109.5
C54 C49 C50 116.5(8)
C54 C49 C55 122.2(8)
C50 C49 C55 121.2(9)
C51 C50 C49 122.1(8)
C51 C50 H50 119.0
C49 C50 H50 119.0
C50 C51 C52 120.2(7)
C50 C51 H51 119.9
C52 C51 H51 119.9
C53 C52 C51 118.8(8)
C53 C52 H52 120.6
C51 C52 H52 120.6
C52 C53 C54 120.1(8)
C52 C53 H53 120.0
C54 C53 H53 120.0
C49 C54 C53 122.2(8)
C49 C54 H54 118.9
C53 C54 H54 118.9

loop_
_geom_bond_atom_site_label_1
_geom_bond_atom_site_label_2
_geom_bond_distance
Ru1 P1 2.2714(17)
Ru1 P2 2.3211(16)
Ru1 S2 2.3958(17)
Ru1 S1 2.4570(17)
Ru1 H1 1.51(7)
Ru1 H1B 1.90(7)
S1 C5 1.723(6)
S2 C1 1.685(6)
S3 C9 1.685(6)
P1 C19 1.839(7)
P1 C25 1.845(6)
P1 C13 1.867(6)
P2 C43 1.851(6)
P2 C31 1.854(6)
P2 C37 1.860(6)
N1 C1 1.356(8)
N1 C3 1.403(8)
N1 B1 1.548(8)
N2 C1 1.374(8)
N2 C2 1.382(8)
N2 C4 1.444(8)
N3 C5 1.353(8)
N3 C7 1.385(8)
N3 C8 1.462(8)
N4 C5 1.345(8)
N4 C6 1.382(8)
N4 B1 1.547(8)
N5 C9 1.360(8)
N5 C11 1.402(8)
N5 B1 1.535(9)
N6 C10 1.379(9)
N6 C9 1.387(8)
N6 C12 1.446(10)
C2 C3 1.333(10)
C2 H2 0.9500
C3 H3 0.9500
C4 H4A 0.9800
C4 H4B 0.9800
C4 H4C 0.9800
C6 C7 1.335(9)
C6 H6 0.9500
C7 H7 0.9500
C8 H8A 0.9800
C8 H8B 0.9800
C8 H8C 0.9800
C10 C11 1.337(10)
C10 H10 0.9500
C11 H11 0.9500
C12 H12A 0.9800
C12 H12B 0.9800
C12 H12C 0.9800
C13 C14 1.380(9)
C13 C18 1.392(9)
C14 C15 1.394(9)
C14 H14 0.9500
C15 C16 1.384(10)
C15 H15 0.9500
C16 C17 1.381(10)
C16 H16 0.9500
C17 C18 1.399(8)
C17 H17 0.9500
C18 H18 0.9500
C19 C20 1.394(9)
C19 C24 1.401(9)
C20 C21 1.412(9)
C20 H20 0.9500
C21 C22 1.370(10)
C21 H21 0.9500
C22 C23 1.370(10)
C22 H22 0.9500
C23 C24 1.381(10)
C23 H23 0.9500
C24 H24 0.9500
C25 C30 1.389(8)
C25 C26 1.391(9)
C26 C27 1.385(9)
C26 H26 0.9500
C27 C28 1.383(9)
C27 H27 0.9500
C28 C29 1.389(10)
C28 H28 0.9500
C29 C30 1.385(9)
C29 H29 0.9500
C30 H30 0.9500
C31 C36 1.395(9)
C31 C32 1.400(9)
C32 C33 1.397(9)
C32 H32 0.9500
C33 C34 1.377(10)
C33 H33 0.9500
C34 C35 1.388(11)
C34 H34 0.9500
C35 C36 1.381(10)
C35 H35 0.9500
C36 H36 0.9500
C37 C42 1.388(9)
C37 C38 1.407(9)
C38 C39 1.379(10)
C38 H38 0.9500
C39 C40 1.390(10)
C39 H39 0.9500
C40 C41 1.388(10)
C40 H40 0.9500
C41 C42 1.387(10)
C41 H41 0.9500
C42 H42 0.9500
C43 C44 1.378(9)
C43 C48 1.405(9)
C44 C45 1.390(9)
C44 H44 0.9500
C45 C46 1.383(10)
C45 H45 0.9500
C46 C47 1.376(10)
C46 H46 0.9500
C47 C48 1.396(9)
C47 H47 0.9500
C48 H48 0.9500
B1 H1B 1.20(7)
C55 C49 1.489(12)
C55 H55A 0.9800
C55 H55B 0.9800
C55 H55C 0.9800
C49 C54 1.382(12)
C49 C50 1.409(11)
C50 C51 1.365(11)
C50 H50 0.9500
C51 C52 1.408(12)
C51 H51 0.9500
C52 C53 1.375(12)
C52 H52 0.9500
C53 C54 1.396(12)
C53 H53 0.9500
C54 H54 0.9500

loop_
_geom_torsion_atom_site_label_1
_geom_torsion_atom_site_label_2
_geom_torsion_atom_site_label_3
_geom_torsion_atom_site_label_4
_geom_torsion
P1 Ru1 S1 C5 175.2(6)
P2 Ru1 S1 C5 -91.7(2)
S2 Ru1 S1 C5 103.7(2)
P1 Ru1 S2 C1 124.7(2)
P2 Ru1 S2 C1 -126.3(3)
S1 Ru1 S2 C1 -59.7(2)
P2 Ru1 P1 C19 77.1(2)
S2 Ru1 P1 C19 -118.7(2)
S1 Ru1 P1 C19 169.7(6)
P2 Ru1 P1 C25 -167.4(2)
S2 Ru1 P1 C25 -3.2(2)
S1 Ru1 P1 C25 -74.8(7)
P2 Ru1 P1 C13 -48.6(2)
S2 Ru1 P1 C13 115.6(2)
S1 Ru1 P1 C13 44.1(7)
P1 Ru1 P2 C43 -143.2(3)
S2 Ru1 P2 C43 108.6(3)
S1 Ru1 P2 C43 41.4(3)
P1 Ru1 P2 C31 -21.6(2)
S2 Ru1 P2 C31 -129.8(3)
S1 Ru1 P2 C31 163.0(2)
P1 Ru1 P2 C37 100.5(2)
S2 Ru1 P2 C37 -7.7(3)
S1 Ru1 P2 C37 -74.9(2)
C3 N1 C1 N2 -1.1(7)
B1 N1 C1 N2 179.6(6)
C3 N1 C1 S2 175.9(5)
B1 N1 C1 S2 -3.5(10)
C2 N2 C1 N1 1.6(7)
C4 N2 C1 N1 -174.5(6)
C2 N2 C1 S2 -175.5(5)
C4 N2 C1 S2 8.4(9)
Ru1 S2 C1 N1 -13.3(6)
Ru1 S2 C1 N2 163.2(5)
C1 N2 C2 C3 -1.5(7)
C4 N2 C2 C3 174.4(6)
N2 C2 C3 N1 0.8(8)
C1 N1 C3 C2 0.1(7)
B1 N1 C3 C2 179.6(6)
C6 N4 C5 N3 0.7(7)
B1 N4 C5 N3 172.8(5)
C6 N4 C5 S1 -176.3(5)
B1 N4 C5 S1 -4.2(9)
C7 N3 C5 N4 0.1(7)
C8 N3 C5 N4 174.2(6)
C7 N3 C5 S1 177.3(5)
C8 N3 C5 S1 -8.7(9)
Ru1 S1 C5 N4 -26.4(6)
Ru1 S1 C5 N3 157.0(5)
C5 N4 C6 C7 -1.3(7)
B1 N4 C6 C7 -172.9(6)
N4 C6 C7 N3 1.4(7)
C5 N3 C7 C6 -1.0(7)
C8 N3 C7 C6 -174.9(6)
C11 N5 C9 N6 -2.8(7)
B1 N5 C9 N6 -169.8(6)
C11 N5 C9 S3 176.9(5)
B1 N5 C9 S3 9.9(10)
C10 N6 C9 N5 2.4(8)
C12 N6 C9 N5 179.5(6)
C10 N6 C9 S3 -177.4(5)
C12 N6 C9 S3 -0.3(10)
C9 N6 C10 C11 -1.0(9)
C12 N6 C10 C11 -178.1(7)
N6 C10 C11 N5 -0.8(9)
C9 N5 C11 C10 2.3(8)
B1 N5 C11 C10 169.8(6)
C19 P1 C13 C14 12.5(6)
C25 P1 C13 C14 -87.0(5)
Ru1 P1 C13 C14 145.5(4)
C19 P1 C13 C18 -165.4(4)
C25 P1 C13 C18 95.1(5)
Ru1 P1 C13 C18 -32.4(5)
C18 C13 C14 C15 1.9(9)
P1 C13 C14 C15 -176.0(5)
C13 C14 C15 C16 0.8(9)
C14 C15 C16 C17 -2.3(9)
C15 C16 C17 C18 1.1(9)
C14 C13 C18 C17 -3.2(8)
P1 C13 C18 C17 174.8(4)
C16 C17 C18 C13 1.7(9)
C25 P1 C19 C20 37.9(5)
C13 P1 C19 C20 -65.2(5)
Ru1 P1 C19 C20 164.1(4)
C25 P1 C19 C24 -137.7(5)
C13 P1 C19 C24 119.1(5)
Ru1 P1 C19 C24 -11.5(5)
C24 C19 C20 C21 -2.1(9)
P1 C19 C20 C21 -177.8(5)
C19 C20 C21 C22 0.9(9)
C20 C21 C22 C23 1.1(10)
C21 C22 C23 C24 -1.7(10)
C22 C23 C24 C19 0.4(10)
C20 C19 C24 C23 1.5(9)
P1 C19 C24 C23 177.4(5)
C19 P1 C25 C30 -126.0(6)
C13 P1 C25 C30 -19.9(6)
Ru1 P1 C25 C30 106.3(5)
C19 P1 C25 C26 53.2(5)
C13 P1 C25 C26 159.3(5)
Ru1 P1 C25 C26 -74.5(5)
C30 C25 C26 C27 1.9(10)
P1 C25 C26 C27 -177.3(5)
C25 C26 C27 C28 0.2(10)
C26 C27 C28 C29 -2.2(11)
C27 C28 C29 C30 2.1(11)
C28 C29 C30 C25 0.0(11)
C26 C25 C30 C29 -2.1(10)
P1 C25 C30 C29 177.1(5)
C43 P2 C31 C36 43.8(5)
C37 P2 C31 C36 145.6(5)
Ru1 P2 C31 C36 -86.5(5)
C43 P2 C31 C32 -137.0(5)
C37 P2 C31 C32 -35.2(5)
Ru1 P2 C31 C32 92.7(5)
C36 C31 C32 C33 -1.6(9)
P2 C31 C32 C33 179.1(5)
C31 C32 C33 C34 1.3(9)
C32 C33 C34 C35 0.1(10)
C33 C34 C35 C36 -1.3(11)
C34 C35 C36 C31 1.0(11)
C32 C31 C36 C35 0.5(9)
P2 C31 C36 C35 179.8(5)
C43 P2 C37 C42 -112.0(5)
C31 P2 C37 C42 148.2(5)
Ru1 P2 C37 C42 14.1(5)
C43 P2 C37 C38 64.7(5)
C31 P2 C37 C38 -35.1(5)
Ru1 P2 C37 C38 -169.2(4)
C42 C37 C38 C39 0.0(9)
P2 C37 C38 C39 -176.8(5)
C37 C38 C39 C40 -0.8(10)
C38 C39 C40 C41 0.8(10)
C39 C40 C41 C42 -0.1(10)
C40 C41 C42 C37 -0.7(9)
C38 C37 C42 C41 0.7(9)
P2 C37 C42 C41 177.6(5)
C31 P2 C43 C44 -88.6(5)
C37 P2 C43 C44 169.2(5)
Ru1 P2 C43 C44 45.7(6)
C31 P2 C43 C48 92.4(6)
C37 P2 C43 C48 -9.8(7)
Ru1 P2 C43 C48 -133.3(5)
C48 C43 C44 C45 -3.3(10)
P2 C43 C44 C45 177.7(5)
C43 C44 C45 C46 2.1(10)
C44 C45 C46 C47 -1.1(11)
C45 C46 C47 C48 1.4(12)
C46 C47 C48 C43 -2.7(12)
C44 C43 C48 C47 3.5(11)
P2 C43 C48 C47 -177.5(6)
C9 N5 B1 N4 -56.8(8)
C11 N5 B1 N4 138.2(6)
C9 N5 B1 N1 -172.7(5)
C11 N5 B1 N1 22.3(8)
C5 N4 B1 N5 171.8(5)
C6 N4 B1 N5 -17.7(9)
C5 N4 B1 N1 -71.3(7)
C6 N4 B1 N1 99.2(7)
C1 N1 B1 N5 -124.0(6)
C3 N1 B1 N5 56.7(7)
C1 N1 B1 N4 115.1(6)
C3 N1 B1 N4 -64.2(7)
C54 C49 C50 C51 0.1(11)
C55 C49 C50 C51 -178.3(8)
C49 C50 C51 C52 -1.1(11)
C50 C51 C52 C53 0.4(11)
C51 C52 C53 C54 1.2(12)
C50 C49 C54 C53 1.6(12)
C55 C49 C54 C53 179.9(8)
C52 C53 C54 C49 -2.3(13)
